data_7051124
loop_
_publ_author_name
'Triki, Smail'
'Thetiot, Franck'
'Galan-Mascaros, Jose-Ramon'
'Sala Pala, Jean'
'Dunbar, R. Kim'

_publ_section_title
;
New Compounds with Bridging Dicyanamide and Bis-Chelating 2,2'-Bipyrimidine
Ligands: Syntheses, Structural Characterization and Magnetic Properties of
Two-Dimensional Materials [Fe2(dca)4(bpym)].H2O and [Fe2(dca)4(bpym)(H2O)2].
;
_journal_name_full 'New Journal of Chemistry'
_journal_year 2001
_chemical_formula_moiety C16H10N16O2Fe2
_chemical_formula_sum 'C16 H10 Fe2 N16 O2'
_chemical_formula_weight 570.06
_space_group_IT_number 14
_symmetry_cell_setting monoclinic
_symmetry_space_group_name_Hall '-P 2yn'
_symmetry_space_group_name_H-M 'P 1 21/n 1'
_cell_angle_alpha 90
_cell_angle_beta 90.95(3)
_cell_angle_gamma 90
_cell_formula_units_Z 2
_cell_length_a 8.384(2)
_cell_length_b 9.223(2)
_cell_length_c 13.983(3)
_cell_measurement_temperature 110
_cell_volume 1081.1(7)
_diffrn_ambient_temperature 110
_exptl_crystal_density_diffrn 1.75
_cod_depositor_comments
;
The following automatic conversions were performed:

'_atom_site_adp_type' tag value 'Uij' was replaced with 'Uani' value
18 times.

Automatic conversion script
Id: cif_fix_values 1646 2011-03-28 12:23:43Z adriana 
;
_cod_original_sg_symbol_H-M 'P 21/n'
_cod_original_formula_sum 'C16 H10 N16 O2 Fe2'
_cod_database_code 7051124

loop_
_symmetry_equiv_pos_as_xyz
x,y,z
1/2-x,1/2+y,1/2-z
-x,-y,-z
1/2+x,1/2-y,1/2+z

loop_
_atom_site_label
_atom_site_fract_x
_atom_site_fract_y
_atom_site_fract_z
_atom_site_U_iso_or_equiv
_atom_site_adp_type
_atom_site_calc_flag
_atom_site_calc_attached_atom
_atom_site_type_symbol
FE 0.61998(4) 0.26593(4) 0.87308(3) 0.0151(2) Uani ? ? Fe
N1 0.5209(2) 0.3670(2) 0.7499(2) 0.019(1) Uani ? ? N
N2 0.2142(3) 0.3564(2) 0.4889(2) 0.019(1) Uani ? ? N
N3 0.4013(2) 0.4706(2) 0.6033(1) 0.020(1) Uani ? ? N
C1 0.4614(3) 0.4084(3) 0.6806(2) 0.016(1) Uani ? ? C
C2 0.3034(3) 0.4032(3) 0.5450(2) 0.015(1) Uani ? ? C
N4 0.8395(3) 0.2524(2) 0.8048(2) 0.024(1) Uani ? ? N
N5 1.2857(3) 0.0951(2) 0.6725(2) 0.024(1) Uani ? ? N
N6 1.0439(3) 0.2479(2) 0.6813(2) 0.025(1) Uani ? ? N
C3 0.9400(3) 0.2422(2) 0.7494(2) 0.018(1) Uani ? ? C
C4 1.1714(3) 0.1626(3) 0.6809(2) 0.018(1) Uani ? ? C
N7 0.6862(2) 0.4773(2) 0.9396(1) 0.014(1) Uani ? ? N
N8 0.5928(2) 0.6612(2) 1.0455(1) 0.015(1) Uani ? ? N
C5 0.5771(3) 0.5385(3) 0.9959(2) 0.013(1) Uani ? ? C
C6 0.7353(3) 0.7264(3) 1.0404(2) 0.019(1) Uani ? ? C
C7 0.8548(3) 0.6725(3) 0.9847(2) 0.022(1) Uani ? ? C
C8 0.8256(3) 0.5483(3) 0.9337(2) 0.020(1) Uani ? ? C
H01 0.752(2) 0.806(2) 1.074(1) 0.002(5) Uiso ? ? H
H02 0.955(3) 0.718(2) 0.982(2) 0.022(7) Uiso ? ? H
H03 0.901(3) 0.505(3) 0.890(2) 0.033(8) Uiso ? ? H
O 0.4953(2) 0.0779(2) 0.8290(1) 0.024(1) Uani ? ? O
H04 0.499(3) -0.003(3) 0.853(2) 0.049(9) Uiso ? ? H
H05 0.432(3) 0.083(3) 0.778(2) 0.07(1) Uiso ? ? H

loop_
_atom_site_aniso_label
_atom_site_aniso_U_11
_atom_site_aniso_U_22
_atom_site_aniso_U_33
_atom_site_aniso_U_12
_atom_site_aniso_U_13
_atom_site_aniso_U_23
_atom_site_aniso_type_symbol
FE 0.0170(2) 0.0156(2) 0.0128(1) 0.0017(2) -0.0019(1) -0.0009(2) Fe
N1 0.025(1) 0.018(1) 0.016(1) 0.003(1) -0.006(1) -0.002(1) N
N2 0.023(1) 0.019(1) 0.015(1) -0.002(1) -0.001(1) 0.0020(9) N
N3 0.027(1) 0.014(1) 0.021(1) -0.002(1) -0.011(1) 0.0006(9) N
C1 0.018(1) 0.012(1) 0.019(1) -0.002(1) 0.002(1) -0.006(1) C
C2 0.020(1) 0.012(1) 0.015(1) 0.006(1) 0.006(1) 0.005(1) C
N4 0.028(1) 0.025(1) 0.021(1) 0.009(1) 0.003(1) 0.003(1) N
N5 0.020(1) 0.028(1) 0.025(1) -0.005(1) 0.001(1) -0.002(1) N
N6 0.028(1) 0.026(1) 0.022(1) 0.005(1) 0.010(1) 0.007(1) N
C3 0.023(1) 0.013(1) 0.020(1) -0.000(1) -0.004(1) 0.002(1) C
C4 0.026(1) 0.022(1) 0.010(1) -0.012(1) -0.000(1) -0.003(1) C
N7 0.012(1) 0.018(1) 0.013(1) -0.0005(9) -0.0010(9) 0.0028(9) N
N8 0.018(1) 0.014(1) 0.014(1) -0.0010(9) -0.003(1) 0.0018(9) N
C5 0.013(1) 0.014(1) 0.013(1) 0.001(1) -0.002(1) 0.003(1) C
C6 0.023(1) 0.013(1) 0.022(1) -0.003(1) -0.004(1) 0.000(1) C
C7 0.017(1) 0.022(1) 0.030(2) -0.006(1) -0.001(1) 0.005(1) C
C8 0.019(1) 0.021(1) 0.019(1) 0.001(1) 0.003(1) 0.005(1) C
O 0.033(1) 0.0177(9) 0.024(1) -0.0001(9) -0.0115(9) -0.0009(8) O

loop_
_geom_bond_atom_site_label_1
_geom_bond_atom_site_label_2
_geom_bond_distance
_geom_bond_site_symmetry_1
_geom_bond_site_symmetry_2
_geom_bond_publ_flag
FE N1 2.116(2) . . ?
FE N4 2.092(2) . . ?
FE N7 2.226(2) . . ?
FE O 2.112(2) . . ?
N1 C1 1.148(3) . . ?
N2 C2 1.158(3) . . ?
N3 C1 1.316(3) . . ?
N3 C2 1.305(3) . . ?
C1 C2 2.295(3) . . ?
N4 C3 1.158(3) . . ?
N5 C4 1.151(3) . . ?
N6 C3 1.302(3) . . ?
N6 C4 1.327(3) . . ?
C3 C4 2.298(4) . . ?
N7 N8 2.392(3) . . ?
N7 C5 1.341(3) . . ?
N7 C7 2.368(3) . . ?
N7 C8 1.344(3) . . ?
N7 H03 1.96(2) . . ?
N8 C5 1.332(3) . . ?
N8 C6 1.341(3) . . ?
N8 C7 2.370(3) . . ?
N8 H01 1.92(2) . . ?
C5 C6 2.264(3) . . ?
C5 C8 2.273(3) . . ?
C6 C7 1.372(4) . . ?
C6 C8 2.354(4) . . ?
C6 H01 0.88(2) . . ?
C6 H02 2.03(2) . . ?
C7 C8 1.370(4) . . ?
C7 H01 1.96(2) . . ?
C7 H02 0.94(2) . . ?
C7 H03 2.07(2) . . ?
C8 H02 2.02(2) . . ?
C8 H03 0.97(2) . . ?
H01 H02 2.30(3) . . ?
H02 H03 2.39(3) . . ?
O H04 0.82(3) . . ?
O H05 0.89(3) . . ?
H04 H05 1.43(4) . . ?
